data_7022695
loop_
_publ_author_name
'Kolychev, Eugene L.'
'Asachenko, Andrey F.'
'Dzhevakov, Pavel B.'
'Bush, Alexander A.'
'Shuntikov, Viacheslav V.'
'Khrustalev, Victor N.'
'Nechaev, Mikhail S.'

_publ_section_title
;
 Expanded ring diaminocarbene palladium complexes: synthesis, structure,
 and Suzuki-Miyaura cross-coupling of heteroaryl chlorides in water.
;
_journal_issue 19
_journal_name_full 'Dalton transactions (Cambridge, England : 2003)'
_journal_page_first 6859
_journal_page_last 6866
_journal_paper_doi 10.1039/c3dt32860k
_journal_volume 42
_journal_year 2013
_chemical_formula_moiety 'C32 H39 Cl N2 Pd'
_chemical_formula_sum 'C32 H39 Cl N2 Pd'
_chemical_formula_weight 593.50
_chemical_name_systematic
;
?
;
_space_group_IT_number 61
_symmetry_cell_setting orthorhombic
_symmetry_space_group_name_Hall '-P 2ac 2ab'
_symmetry_space_group_name_H-M 'P b c a'
_atom_sites_solution_hydrogens geom
_atom_sites_solution_primary direct
_atom_sites_solution_secondary difmap
_audit_creation_method SHELXL-97
_cell_angle_alpha 90.00
_cell_angle_beta 90.00
_cell_angle_gamma 90.00
_cell_formula_units_Z 8
_cell_length_a 18.5263(13)
_cell_length_b 9.5695(7)
_cell_length_c 31.830(2)
_cell_measurement_reflns_used 451
_cell_measurement_temperature 100(2)
_cell_measurement_theta_max 33
_cell_measurement_theta_min 3
_cell_volume 5643.1(7)
_computing_cell_refinement 'SAINTPlus, v. 6.2 (Bruker, 2001)'
_computing_data_collection 'APEX2 (Bruker, 2005)'
_computing_data_reduction 'SAINTPlus, v. 6.2 (Bruker, 2001)'
_computing_molecular_graphics 'SHELXTL, v. 6.12 (Sheldrick, 2001)'
_computing_publication_material 'SHELXTL, v. 6.12 (Sheldrick, 2001)'
_computing_structure_refinement 'SHELXTL, v. 6.12 (Sheldrick, 2001)'
_computing_structure_solution 'SHELXTL, v. 6.12 (Sheldrick, 2001)'
_diffrn_ambient_temperature 100(2)
_diffrn_measured_fraction_theta_full 0.994
_diffrn_measured_fraction_theta_max 0.994
_diffrn_measurement_device_type 'Bruker SMART APEX-II CCD'
_diffrn_measurement_method '\f and \w scans'
_diffrn_radiation_monochromator graphite
_diffrn_radiation_source 'fine-focus sealed tube'
_diffrn_radiation_type MoK\a
_diffrn_radiation_wavelength 0.71073
_diffrn_reflns_av_R_equivalents 0.0666
_diffrn_reflns_av_sigmaI/netI 0.0330
_diffrn_reflns_limit_h_max 28
_diffrn_reflns_limit_h_min -28
_diffrn_reflns_limit_k_max 14
_diffrn_reflns_limit_k_min -14
_diffrn_reflns_limit_l_max 49
_diffrn_reflns_limit_l_min -49
_diffrn_reflns_number 111418
_diffrn_reflns_theta_full 33.24
_diffrn_reflns_theta_max 33.24
_diffrn_reflns_theta_min 1.69
_exptl_absorpt_coefficient_mu 0.775
_exptl_absorpt_correction_T_max 0.924
_exptl_absorpt_correction_T_min 0.910
_exptl_absorpt_correction_type multi-scan
_exptl_absorpt_process_details 'SADABS (Sheldrick, 2003)'
_exptl_crystal_colour yellow
_exptl_crystal_density_diffrn 1.397
_exptl_crystal_density_method 'not measured'
_exptl_crystal_description prism
_exptl_crystal_F_000 2464
_exptl_crystal_size_max 0.2
_exptl_crystal_size_mid 0.1
_exptl_crystal_size_min 0.1
_refine_diff_density_max 0.821
_refine_diff_density_min -0.595
_refine_diff_density_rms 0.090
_refine_ls_extinction_method none
_refine_ls_goodness_of_fit_ref 1.018
_refine_ls_hydrogen_treatment constr
_refine_ls_matrix_type full
_refine_ls_number_parameters 331
_refine_ls_number_reflns 10768
_refine_ls_number_restraints 0
_refine_ls_restrained_S_all 1.018
_refine_ls_R_factor_all 0.0534
_refine_ls_R_factor_gt 0.0310
_refine_ls_shift/su_max 0.002
_refine_ls_shift/su_mean 0.000
_refine_ls_structure_factor_coef Fsqd
_refine_ls_weighting_details 'calc w=1/[\s^2^(Fo^2^)+(0.0266P)^2^+4.2579P] where P=(Fo^2^+2Fc^2^)/3'
_refine_ls_weighting_scheme calc
_refine_ls_wR_factor_gt 0.0619
_refine_ls_wR_factor_ref 0.0694
_reflns_number_gt 8132
_reflns_number_total 10768
_reflns_threshold_expression 'I > 2\s(I)'
_cod_data_source_file c3dt32860k.txt
_cod_data_source_block KEPd7
_cod_database_code 7022695

loop_
_symmetry_equiv_pos_as_xyz
'x, y, z'
'-x+1/2, -y, z+1/2'
'-x, y+1/2, -z+1/2'
'x+1/2, -y+1/2, -z'
'-x, -y, -z'
'x-1/2, y, -z-1/2'
'x, -y-1/2, z-1/2'
'-x-1/2, y-1/2, z'

loop_
_atom_site_label
_atom_site_type_symbol
_atom_site_fract_x
_atom_site_fract_y
_atom_site_fract_z
_atom_site_U_iso_or_equiv
_atom_site_adp_type
_atom_site_occupancy
_atom_site_symmetry_multiplicity
_atom_site_calc_flag
_atom_site_refinement_flags
Pd1 Pd 0.472372(4) 0.585939(8) 0.119648(3) 0.01139(2) Uani 1 1 d .
Cl1 Cl 0.452063(17) 0.38480(3) 0.161212(9) 0.01843(6) Uani 1 1 d .
N1 N 0.52951(5) 0.77243(10) 0.18733(3) 0.01408(19) Uani 1 1 d .
N2 N 0.61714(5) 0.63651(11) 0.15492(3) 0.0148(2) Uani 1 1 d .
C15 C 0.63406(6) 0.53281(13) 0.12329(4) 0.0142(2) Uani 1 1 d .
C18 C 0.65967(7) 0.33215(14) 0.06170(4) 0.0187(3) Uani 1 1 d .
C1 C 0.54782(6) 0.67717(12) 0.15826(3) 0.0125(2) Uani 1 1 d .
C6 C 0.46051(6) 0.84051(12) 0.18252(4) 0.0142(2) Uani 1 1 d .
C17 C 0.65700(7) 0.47331(14) 0.05134(4) 0.0185(3) Uani 1 1 d .
H17A H 0.6634 0.5005 0.0229 0.022 Uiso 1 1 calc R
C20 C 0.64032(6) 0.39278(13) 0.13508(4) 0.0165(2) Uani 1 1 d .
C12 C 0.52284(7) 1.02587(13) 0.13858(4) 0.0207(3) Uani 1 1 d .
H12A H 0.5625 1.0257 0.1589 0.031 Uiso 1 1 calc R
H12B H 0.5123 1.1222 0.1301 0.031 Uiso 1 1 calc R
H12C H 0.5368 0.9712 0.1138 0.031 Uiso 1 1 calc R
C7 C 0.45668(7) 0.96213(12) 0.15832(4) 0.0156(2) Uani 1 1 d .
C16 C 0.64521(6) 0.57607(13) 0.08170(4) 0.0159(2) Uani 1 1 d .
C11 C 0.39970(7) 0.78630(12) 0.20305(4) 0.0161(2) Uani 1 1 d .
C8 C 0.38945(7) 1.02471(13) 0.15247(4) 0.0182(3) Uani 1 1 d .
H8A H 0.3860 1.1068 0.1358 0.022 Uiso 1 1 calc R
C27 C 0.38967(7) 0.37172(13) 0.05908(4) 0.0179(2) Uani 1 1 d .
C9 C 0.32729(7) 0.96940(13) 0.17051(4) 0.0191(3) Uani 1 1 d .
C14 C 0.40508(7) 0.65902(13) 0.23070(4) 0.0203(3) Uani 1 1 d .
H14A H 0.4424 0.6740 0.2521 0.030 Uiso 1 1 calc R
H14B H 0.4178 0.5776 0.2135 0.030 Uiso 1 1 calc R
H14C H 0.3585 0.6426 0.2445 0.030 Uiso 1 1 calc R
C19 C 0.65266(7) 0.29413(14) 0.10359(4) 0.0186(3) Uani 1 1 d .
H19A H 0.6564 0.1983 0.1110 0.022 Uiso 1 1 calc R
C3 C 0.61867(7) 0.70080(15) 0.24311(4) 0.0219(3) Uani 1 1 d .
H3A H 0.5938 0.6094 0.2412 0.026 Uiso 1 1 calc R
H3B H 0.6287 0.7195 0.2731 0.026 Uiso 1 1 calc R
C2 C 0.56935(7) 0.81386(14) 0.22614(4) 0.0190(3) Uani 1 1 d .
H2A H 0.5339 0.8391 0.2481 0.023 Uiso 1 1 calc R
H2B H 0.5985 0.8981 0.2200 0.023 Uiso 1 1 calc R
C5 C 0.67832(7) 0.71774(16) 0.17222(4) 0.0230(3) Uani 1 1 d .
H5A H 0.6693 0.8185 0.1675 0.028 Uiso 1 1 calc R
H5B H 0.7229 0.6923 0.1568 0.028 Uiso 1 1 calc R
C10 C 0.33383(7) 0.85265(13) 0.19628(4) 0.0184(3) Uani 1 1 d .
H10A H 0.2919 0.8170 0.2097 0.022 Uiso 1 1 calc R
C28 C 0.32355(8) 0.30133(15) 0.05983(4) 0.0249(3) Uani 1 1 d .
H28A H 0.2811 0.3497 0.0681 0.030 Uiso 1 1 calc R
C32 C 0.45137(8) 0.29762(14) 0.04772(4) 0.0238(3) Uani 1 1 d .
H32A H 0.4970 0.3431 0.0478 0.029 Uiso 1 1 calc R
C21 C 0.64512(7) 0.72814(14) 0.06982(4) 0.0218(3) Uani 1 1 d .
H21A H 0.6065 0.7765 0.0850 0.033 Uiso 1 1 calc R
H21B H 0.6371 0.7372 0.0395 0.033 Uiso 1 1 calc R
H21C H 0.6917 0.7699 0.0772 0.033 Uiso 1 1 calc R
C29 C 0.31946(9) 0.16057(16) 0.04853(5) 0.0328(4) Uani 1 1 d .
H29A H 0.2743 0.1134 0.0489 0.039 Uiso 1 1 calc R
C22 C 0.66948(8) 0.22190(16) 0.02830(4) 0.0262(3) Uani 1 1 d .
H22A H 0.6317 0.2321 0.0069 0.039 Uiso 1 1 calc R
H22B H 0.6661 0.1290 0.0411 0.039 Uiso 1 1 calc R
H22C H 0.7170 0.2330 0.0151 0.039 Uiso 1 1 calc R
C13 C 0.25457(8) 1.03545(16) 0.16333(5) 0.0294(3) Uani 1 1 d .
H13A H 0.2600 1.1169 0.1449 0.044 Uiso 1 1 calc R
H13B H 0.2342 1.0651 0.1903 0.044 Uiso 1 1 calc R
H13C H 0.2222 0.9674 0.1501 0.044 Uiso 1 1 calc R
C23 C 0.63305(7) 0.34741(15) 0.18000(4) 0.0228(3) Uani 1 1 d .
H23A H 0.6693 0.3954 0.1971 0.034 Uiso 1 1 calc R
H23B H 0.6404 0.2462 0.1819 0.034 Uiso 1 1 calc R
H23C H 0.5847 0.3710 0.1903 0.034 Uiso 1 1 calc R
C30 C 0.38119(10) 0.09027(15) 0.03677(4) 0.0348(4) Uani 1 1 d .
H30A H 0.3785 -0.0054 0.0289 0.042 Uiso 1 1 calc R
C4 C 0.69022(7) 0.69307(17) 0.21907(4) 0.0261(3) Uani 1 1 d .
H4A H 0.7239 0.7644 0.2302 0.031 Uiso 1 1 calc R
H4B H 0.7124 0.6000 0.2233 0.031 Uiso 1 1 calc R
C31 C 0.44673(10) 0.15793(16) 0.03635(5) 0.0321(4) Uani 1 1 d .
H31A H 0.4890 0.1087 0.0282 0.038 Uiso 1 1 calc R
C26 C 0.39284(7) 0.51999(13) 0.07146(4) 0.0184(3) Uani 1 1 d .
H26A H 0.3441 0.5624 0.0757 0.022 Uiso 1 1 calc R
C25 C 0.44328(7) 0.61475(13) 0.05530(4) 0.0195(3) Uani 1 1 d .
H25A H 0.4771 0.5847 0.0326 0.023 Uiso 1 1 calc R
C24 C 0.45250(7) 0.74583(14) 0.07484(4) 0.0216(3) Uani 1 1 d .
H24A H 0.4084 0.8024 0.0791 0.026 Uiso 1 1 calc R
H24B H 0.4948 0.8015 0.0658 0.026 Uiso 1 1 calc R

loop_
_atom_site_aniso_label
_atom_site_aniso_U_11
_atom_site_aniso_U_22
_atom_site_aniso_U_33
_atom_site_aniso_U_23
_atom_site_aniso_U_13
_atom_site_aniso_U_12
Pd1 0.01262(3) 0.01081(3) 0.01074(3) -0.00044(3) -0.00146(3) -0.00065(3)
Cl1 0.02568(13) 0.01324(11) 0.01638(12) 0.00172(10) 0.00076(10) -0.00168(10)
N1 0.0154(4) 0.0147(4) 0.0121(4) -0.0026(3) -0.0023(4) 0.0004(4)
N2 0.0123(4) 0.0199(4) 0.0122(4) -0.0025(4) -0.0009(3) -0.0009(4)
C15 0.0113(4) 0.0192(5) 0.0121(5) -0.0010(4) -0.0001(4) 0.0017(4)
C18 0.0135(5) 0.0251(6) 0.0175(5) -0.0043(5) -0.0009(4) 0.0031(5)
C1 0.0141(4) 0.0128(4) 0.0105(4) 0.0004(4) -0.0002(4) -0.0014(4)
C6 0.0178(5) 0.0123(4) 0.0126(5) -0.0031(4) -0.0003(4) 0.0008(4)
C17 0.0162(5) 0.0273(6) 0.0120(5) -0.0002(5) 0.0010(4) 0.0015(5)
C20 0.0128(5) 0.0222(6) 0.0145(5) 0.0018(4) 0.0000(4) 0.0031(4)
C12 0.0236(6) 0.0155(5) 0.0230(6) 0.0023(4) 0.0030(5) -0.0041(5)
C7 0.0204(5) 0.0119(4) 0.0146(5) -0.0023(4) 0.0004(4) -0.0009(4)
C16 0.0131(5) 0.0218(5) 0.0127(5) 0.0018(4) 0.0009(4) 0.0005(4)
C11 0.0203(5) 0.0131(5) 0.0148(5) -0.0028(4) 0.0024(4) -0.0009(4)
C8 0.0239(6) 0.0140(5) 0.0167(5) -0.0009(4) -0.0006(4) 0.0021(5)
C27 0.0238(6) 0.0175(5) 0.0125(5) 0.0003(4) -0.0061(4) -0.0019(5)
C9 0.0212(6) 0.0169(5) 0.0192(5) -0.0043(4) -0.0004(5) 0.0037(5)
C14 0.0272(6) 0.0164(5) 0.0173(5) 0.0018(4) 0.0073(5) 0.0014(5)
C19 0.0154(5) 0.0212(5) 0.0193(5) 0.0007(5) 0.0001(4) 0.0032(4)
C3 0.0231(6) 0.0294(6) 0.0132(5) -0.0024(5) -0.0036(4) 0.0032(5)
C2 0.0212(5) 0.0217(6) 0.0141(5) -0.0047(4) -0.0038(4) -0.0020(5)
C5 0.0149(5) 0.0352(7) 0.0190(6) -0.0059(5) -0.0010(4) -0.0059(5)
C10 0.0177(5) 0.0180(5) 0.0194(5) -0.0030(4) 0.0045(4) -0.0003(4)
C28 0.0264(6) 0.0259(6) 0.0225(6) 0.0043(5) -0.0066(5) -0.0073(5)
C32 0.0283(6) 0.0224(6) 0.0206(6) -0.0015(5) -0.0032(5) 0.0020(5)
C21 0.0235(6) 0.0232(6) 0.0186(6) 0.0032(5) 0.0031(5) 0.0003(5)
C29 0.0448(8) 0.0274(7) 0.0262(7) 0.0058(6) -0.0114(6) -0.0169(6)
C22 0.0275(6) 0.0295(7) 0.0217(6) -0.0078(5) -0.0025(5) 0.0056(6)
C13 0.0249(6) 0.0294(7) 0.0340(7) -0.0018(6) -0.0018(6) 0.0104(6)
C23 0.0245(6) 0.0278(6) 0.0161(5) 0.0066(5) 0.0021(5) 0.0080(5)
C30 0.0671(11) 0.0165(6) 0.0208(6) -0.0001(5) -0.0135(7) -0.0039(7)
C4 0.0186(6) 0.0401(8) 0.0197(6) -0.0078(6) -0.0065(5) 0.0010(6)
C31 0.0496(9) 0.0242(7) 0.0224(6) -0.0049(5) -0.0058(6) 0.0078(7)
C26 0.0187(5) 0.0180(5) 0.0184(5) -0.0013(4) -0.0080(4) -0.0005(4)
C25 0.0251(6) 0.0198(5) 0.0136(5) 0.0028(4) -0.0078(4) -0.0025(5)
C24 0.0276(6) 0.0174(5) 0.0200(5) 0.0048(5) -0.0098(5) -0.0034(5)

loop_
_atom_type_symbol
_atom_type_description
_atom_type_scat_dispersion_real
_atom_type_scat_dispersion_imag
_atom_type_scat_source
C C 0.0033 0.0016 'International Tables Vol C Tables 4.2.6.8 and 6.1.1.4'
H H 0.0000 0.0000 'International Tables Vol C Tables 4.2.6.8 and 6.1.1.4'
N N 0.0061 0.0033 'International Tables Vol C Tables 4.2.6.8 and 6.1.1.4'
Cl Cl 0.1484 0.1585 'International Tables Vol C Tables 4.2.6.8 and 6.1.1.4'
Pd Pd -0.9988 1.0072 'International Tables Vol C Tables 4.2.6.8 and 6.1.1.4'

loop_
_geom_angle_atom_site_label_1
_geom_angle_atom_site_label_2
_geom_angle_atom_site_label_3
_geom_angle
C1 Pd1 C24 102.32(5)
C1 Pd1 C25 133.64(5)
C24 Pd1 C25 38.67(5)
C1 Pd1 C26 170.29(5)
C24 Pd1 C26 68.01(5)
C25 Pd1 C26 37.45(5)
C1 Pd1 Cl1 96.85(3)
C24 Pd1 Cl1 159.08(4)
C25 Pd1 Cl1 126.95(4)
C26 Pd1 Cl1 92.84(3)
C1 N1 C6 117.22(9)
C1 N1 C2 128.74(10)
C6 N1 C2 113.95(9)
C1 N2 C15 117.36(9)
C1 N2 C5 123.31(10)
C15 N2 C5 116.92(10)
C20 C15 C16 121.64(11)
C20 C15 N2 119.27(10)
C16 C15 N2 119.07(11)
C17 C18 C19 118.60(12)
C17 C18 C22 121.07(12)
C19 C18 C22 120.32(12)
N1 C1 N2 119.46(10)
N1 C1 Pd1 121.91(8)
N2 C1 Pd1 118.60(8)
C7 C6 C11 121.62(11)
C7 C6 N1 118.66(10)
C11 C6 N1 119.69(10)
C18 C17 C16 121.70(11)
C18 C17 H17A 119.1
C16 C17 H17A 119.1
C15 C20 C19 118.02(11)
C15 C20 C23 121.75(11)
C19 C20 C23 120.22(12)
C7 C12 H12A 109.5
C7 C12 H12B 109.5
H12A C12 H12B 109.5
C7 C12 H12C 109.5
H12A C12 H12C 109.5
H12B C12 H12C 109.5
C6 C7 C8 118.47(11)
C6 C7 C12 121.73(11)
C8 C7 C12 119.80(11)
C15 C16 C17 117.94(11)
C15 C16 C21 121.53(11)
C17 C16 C21 120.53(11)
C6 C11 C10 117.60(11)
C6 C11 C14 121.24(11)
C10 C11 C14 121.15(11)
C9 C8 C7 121.38(11)
C9 C8 H8A 119.3
C7 C8 H8A 119.3
C28 C27 C32 118.56(12)
C28 C27 C26 119.62(12)
C32 C27 C26 121.79(12)
C8 C9 C10 118.47(12)
C8 C9 C13 121.21(12)
C10 C9 C13 120.31(12)
C11 C14 H14A 109.5
C11 C14 H14B 109.5
H14A C14 H14B 109.5
C11 C14 H14C 109.5
H14A C14 H14C 109.5
H14B C14 H14C 109.5
C20 C19 C18 121.86(12)
C20 C19 H19A 119.1
C18 C19 H19A 119.1
C2 C3 C4 112.21(11)
C2 C3 H3A 109.2
C4 C3 H3A 109.2
C2 C3 H3B 109.2
C4 C3 H3B 109.2
H3A C3 H3B 107.9
N1 C2 C3 113.79(10)
N1 C2 H2A 108.8
C3 C2 H2A 108.8
N1 C2 H2B 108.8
C3 C2 H2B 108.8
H2A C2 H2B 107.7
N2 C5 C4 113.14(11)
N2 C5 H5A 109.0
C4 C5 H5A 109.0
N2 C5 H5B 109.0
C4 C5 H5B 109.0
H5A C5 H5B 107.8
C9 C10 C11 122.27(12)
C9 C10 H10A 118.9
C11 C10 H10A 118.9
C27 C28 C29 120.52(14)
C27 C28 H28A 119.7
C29 C28 H28A 119.7
C31 C32 C27 120.48(14)
C31 C32 H32A 119.8
C27 C32 H32A 119.8
C16 C21 H21A 109.5
C16 C21 H21B 109.5
H21A C21 H21B 109.5
C16 C21 H21C 109.5
H21A C21 H21C 109.5
H21B C21 H21C 109.5
C30 C29 C28 119.72(15)
C30 C29 H29A 120.1
C28 C29 H29A 120.1
C18 C22 H22A 109.5
C18 C22 H22B 109.5
H22A C22 H22B 109.5
C18 C22 H22C 109.5
H22A C22 H22C 109.5
H22B C22 H22C 109.5
C9 C13 H13A 109.5
C9 C13 H13B 109.5
H13A C13 H13B 109.5
C9 C13 H13C 109.5
H13A C13 H13C 109.5
H13B C13 H13C 109.5
C20 C23 H23A 109.5
C20 C23 H23B 109.5
H23A C23 H23B 109.5
C20 C23 H23C 109.5
H23A C23 H23C 109.5
H23B C23 H23C 109.5
C29 C30 C31 120.33(14)
C29 C30 H30A 119.8
C31 C30 H30A 119.8
C5 C4 C3 110.83(11)
C5 C4 H4A 109.5
C3 C4 H4A 109.5
C5 C4 H4B 109.5
C3 C4 H4B 109.5
H4A C4 H4B 108.1
C32 C31 C30 120.36(16)
C32 C31 H31A 119.8
C30 C31 H31A 119.8
C25 C26 C27 123.50(12)
C25 C26 Pd1 68.07(7)
C27 C26 Pd1 119.03(8)
C25 C26 H26A 113.0
C27 C26 H26A 113.0
Pd1 C26 H26A 113.0
C26 C25 C24 119.66(12)
C26 C25 Pd1 74.48(7)
C24 C25 Pd1 70.21(7)
C26 C25 H25A 119.9
C24 C25 H25A 119.9
Pd1 C25 H25A 119.9
C25 C24 Pd1 71.12(7)
C25 C24 H24A 116.5
Pd1 C24 H24A 116.5
C25 C24 H24B 116.5
Pd1 C24 H24B 116.5
H24A C24 H24B 113.5

loop_
_geom_bond_atom_site_label_1
_geom_bond_atom_site_label_2
_geom_bond_distance
Pd1 C1 2.0559(11)
Pd1 C24 2.1239(13)
Pd1 C25 2.1358(12)
Pd1 C26 2.2185(12)
Pd1 Cl1 2.3658(3)
N1 C1 1.3424(15)
N1 C6 1.4429(15)
N1 C2 1.4927(15)
N2 C1 1.3461(15)
N2 C15 1.4479(15)
N2 C5 1.4806(16)
C15 C20 1.3963(17)
C15 C16 1.4026(16)
C18 C17 1.3914(19)
C18 C19 1.3882(18)
C18 C22 1.5088(19)
C6 C7 1.3974(17)
C6 C11 1.4019(17)
C17 C16 1.3958(17)
C17 H17A 0.9500
C20 C19 1.3957(18)
C20 C23 1.5004(17)
C12 C7 1.5065(18)
C12 H12A 0.9800
C12 H12B 0.9800
C12 H12C 0.9800
C7 C8 1.3946(17)
C16 C21 1.5035(18)
C11 C10 1.3924(18)
C11 C14 1.5059(17)
C8 C9 1.3914(18)
C8 H8A 0.9500
C27 C28 1.3981(19)
C27 C32 1.3929(19)
C27 C26 1.4737(18)
C9 C10 1.3912(18)
C9 C13 1.5056(19)
C14 H14A 0.9800
C14 H14B 0.9800
C14 H14C 0.9800
C19 H19A 0.9500
C3 C2 1.5156(19)
C3 C4 1.5323(19)
C3 H3A 0.9900
C3 H3B 0.9900
C2 H2A 0.9900
C2 H2B 0.9900
C5 C4 1.5258(19)
C5 H5A 0.9900
C5 H5B 0.9900
C10 H10A 0.9500
C28 C29 1.396(2)
C28 H28A 0.9500
C32 C31 1.388(2)
C32 H32A 0.9500
C21 H21A 0.9800
C21 H21B 0.9800
C21 H21C 0.9800
C29 C30 1.379(3)
C29 H29A 0.9500
C22 H22A 0.9800
C22 H22B 0.9800
C22 H22C 0.9800
C13 H13A 0.9800
C13 H13B 0.9800
C13 H13C 0.9800
C23 H23A 0.9800
C23 H23B 0.9800
C23 H23C 0.9800
C30 C31 1.376(3)
C30 H30A 0.9500
C4 H4A 0.9900
C4 H4B 0.9900
C31 H31A 0.9500
C26 C25 1.4000(18)
C26 H26A 1.0000
C25 C24 1.4104(18)
C25 H25A 1.0000
C24 H24A 0.9900
C24 H24B 0.9900

loop_
_geom_torsion_atom_site_label_1
_geom_torsion_atom_site_label_2
_geom_torsion_atom_site_label_3
_geom_torsion_atom_site_label_4
_geom_torsion
C1 N2 C15 C20 -98.21(13)
C5 N2 C15 C20 98.79(13)
C1 N2 C15 C16 83.08(14)
C5 N2 C15 C16 -79.91(14)
C6 N1 C1 N2 163.50(10)
C2 N1 C1 N2 -20.19(18)
C6 N1 C1 Pd1 -18.53(14)
C2 N1 C1 Pd1 157.79(9)
C15 N2 C1 N1 179.56(10)
C5 N2 C1 N1 -18.62(17)
C15 N2 C1 Pd1 1.52(14)
C5 N2 C1 Pd1 163.34(9)
C24 Pd1 C1 N1 77.26(10)
C25 Pd1 C1 N1 103.63(10)
Cl1 Pd1 C1 N1 -94.34(9)
C24 Pd1 C1 N2 -104.75(9)
C25 Pd1 C1 N2 -78.37(11)
Cl1 Pd1 C1 N2 83.66(9)
C1 N1 C6 C7 -88.47(13)
C2 N1 C6 C7 94.68(13)
C1 N1 C6 C11 93.45(13)
C2 N1 C6 C11 -83.41(13)
C19 C18 C17 C16 -2.08(19)
C22 C18 C17 C16 177.52(12)
C16 C15 C20 C19 -4.85(17)
N2 C15 C20 C19 176.48(10)
C16 C15 C20 C23 176.07(11)
N2 C15 C20 C23 -2.60(17)
C11 C6 C7 C8 -4.30(17)
N1 C6 C7 C8 177.66(10)
C11 C6 C7 C12 175.91(11)
N1 C6 C7 C12 -2.14(17)
C20 C15 C16 C17 5.23(17)
N2 C15 C16 C17 -176.09(10)
C20 C15 C16 C21 -174.34(11)
N2 C15 C16 C21 4.33(17)
C18 C17 C16 C15 -1.68(18)
C18 C17 C16 C21 177.90(12)
C7 C6 C11 C10 4.19(17)
N1 C6 C11 C10 -177.78(10)
C7 C6 C11 C14 -177.10(11)
N1 C6 C11 C14 0.93(17)
C6 C7 C8 C9 0.73(18)
C12 C7 C8 C9 -179.47(11)
C7 C8 C9 C10 2.75(18)
C7 C8 C9 C13 -178.62(12)
C15 C20 C19 C18 0.90(18)
C23 C20 C19 C18 179.99(12)
C17 C18 C19 C20 2.49(19)
C22 C18 C19 C20 -177.11(12)
C1 N1 C2 C3 -25.55(17)
C6 N1 C2 C3 150.87(11)
C4 C3 C2 N1 79.75(14)
C1 N2 C5 C4 81.73(15)
C15 N2 C5 C4 -116.37(12)
C8 C9 C10 C11 -2.84(19)
C13 C9 C10 C11 178.51(12)
C6 C11 C10 C9 -0.55(18)
C14 C11 C10 C9 -179.26(12)
C32 C27 C28 C29 -1.37(19)
C26 C27 C28 C29 -179.50(12)
C28 C27 C32 C31 1.69(19)
C26 C27 C32 C31 179.77(12)
C27 C28 C29 C30 0.4(2)
C28 C29 C30 C31 0.4(2)
N2 C5 C4 C3 -46.57(16)
C2 C3 C4 C5 -38.18(16)
C27 C32 C31 C30 -1.0(2)
C29 C30 C31 C32 -0.1(2)
C28 C27 C26 C25 -150.40(13)
C32 C27 C26 C25 31.54(19)
C28 C27 C26 Pd1 127.94(11)
C32 C27 C26 Pd1 -50.13(15)
C24 Pd1 C26 C25 30.97(8)
Cl1 Pd1 C26 C25 -157.69(7)
C24 Pd1 C26 C27 148.16(11)
C25 Pd1 C26 C27 117.20(13)
Cl1 Pd1 C26 C27 -40.49(10)
C27 C26 C25 C24 -166.92(12)
Pd1 C26 C25 C24 -55.77(11)
C27 C26 C25 Pd1 -111.15(12)
C1 Pd1 C25 C26 -174.21(7)
C24 Pd1 C25 C26 -130.22(12)
Cl1 Pd1 C25 C26 28.33(9)
C1 Pd1 C25 C24 -43.99(11)
C26 Pd1 C25 C24 130.22(12)
Cl1 Pd1 C25 C24 158.55(7)
C26 C25 C24 Pd1 57.85(11)
C1 Pd1 C24 C25 149.03(8)
C26 Pd1 C24 C25 -30.05(8)
Cl1 Pd1 C24 C25 -54.95(15)
